data_7228606
loop_
_publ_author_name
'Tian, Wen-Jing'
'Qiu, Yu-Qin'
'Chen, Jun-Jie'
'Yao, Xiao-Jun'
'Wang, Guang-Hui'
'Dai, Yi'
'Chen, Hai-Feng'
'Yao, Xin-Sheng'

_publ_section_title
;
 Norsampsone E, an unprecedented decarbonyl polycyclic polyprenylated
 acylphloroglucinol with a homoadamantyl core from Hypericum sampsonii
;
_journal_issue 53
_journal_name_full 'RSC Adv.'
_journal_page_first 33113
_journal_paper_doi 10.1039/C7RA05947G
_journal_volume 7
_journal_year 2017
_chemical_absolute_configuration ad
_chemical_formula_moiety 'C33 H42 O5'
_chemical_formula_sum 'C33 H42 O5'
_chemical_formula_weight 518.66
_space_group_crystal_system orthorhombic
_space_group_IT_number 19
_space_group_name_Hall 'P 2ac 2ab'
_space_group_name_H-M_alt 'P 21 21 21'
_symmetry_space_group_name_Hall 'P 2ac 2ab'
_symmetry_space_group_name_H-M 'P 21 21 21'
_atom_sites_solution_hydrogens geom
_atom_sites_solution_primary direct
_audit_creation_date 2017-05-22
_audit_creation_method
;
Olex2 1.2
(compiled 2017.03.28 svn.r3405 for OlexSys, GUI svn.r5337)
;
_audit_update_record
;
2017-05-23 deposited with the CCDC.
2017-06-23 downloaded from the CCDC.
;
_cell_angle_alpha 90
_cell_angle_beta 90
_cell_angle_gamma 90
_cell_formula_units_Z 8
_cell_length_a 14.15822(19)
_cell_length_b 17.0208(3)
_cell_length_c 24.2524(4)
_cell_measurement_reflns_used 5462
_cell_measurement_temperature 150.05(10)
_cell_measurement_theta_max 69.157
_cell_measurement_theta_min 3.059
_cell_volume 5844.45(16)
_computing_molecular_graphics 'Olex2 (Dolomanov et al., 2009)'
_computing_publication_material 'Olex2 (Dolomanov et al., 2009)'
_computing_structure_refinement 'ShelXL (Sheldrick, 2015)'
_computing_structure_solution 'ShelXS (Sheldrick, 2008)'
_diffrn_ambient_temperature 150.05(10)
_diffrn_measured_fraction_theta_full 0.992
_diffrn_measured_fraction_theta_max 0.992
_diffrn_measurement_details
;
#__ type_ start__ end____ width___ exp.time_
  1 omega -110.00  -59.00   1.0000    1.0200
omega____ theta____ kappa____ phi______ frames
    -      -35.3849 -179.0000 -120.0000 51

#__ type_ start__ end____ width___ exp.time_
  2 omega   40.00   87.00   1.0000    1.0200
omega____ theta____ kappa____ phi______ frames
    -       35.3849  179.0000   60.0000 47

#__ type_ start__ end____ width___ exp.time_
  3 omega   17.00  102.00   1.0000    1.0200
omega____ theta____ kappa____ phi______ frames
    -       35.3849   57.0000 -180.0000 85

#__ type_ start__ end____ width___ exp.time_
  4 omega   81.00  149.00   1.0000    6.0000
omega____ theta____ kappa____ phi______ frames
    -       86.3500   61.0000 -180.0000 68

#__ type_ start__ end____ width___ exp.time_
  5 omega   22.00   67.00   1.0000    6.0000
omega____ theta____ kappa____ phi______ frames
    -       86.3500  -94.0000 -180.0000 45

#__ type_ start__ end____ width___ exp.time_
  6 omega   67.00  153.00   1.0000    6.0000
omega____ theta____ kappa____ phi______ frames
    -       86.3500   61.0000   60.0000 86

#__ type_ start__ end____ width___ exp.time_
  7 omega   27.00   77.00   1.0000    6.0000
omega____ theta____ kappa____ phi______ frames
    -       86.3500  -45.0000 -150.0000 50

#__ type_ start__ end____ width___ exp.time_
  8 omega   76.00  155.00   1.0000    6.0000
omega____ theta____ kappa____ phi______ frames
    -       86.3500   45.0000  150.0000 79

#__ type_ start__ end____ width___ exp.time_
  9 omega   73.00  140.00   1.0000    6.0000
omega____ theta____ kappa____ phi______ frames
    -       86.3500   61.0000   90.0000 67

#__ type_ start__ end____ width___ exp.time_
 10 omega  115.00  156.00   1.0000    6.0000
omega____ theta____ kappa____ phi______ frames
    -       86.3500   -6.0000   65.4421 41

#__ type_ start__ end____ width___ exp.time_
 11 omega   21.00   99.00   1.0000    6.0000
omega____ theta____ kappa____ phi______ frames
    -       86.3500   -6.0000   65.4421 78
;
_diffrn_measurement_device_type 'Xcalibur, Sapphire3, Gemini ultra'
_diffrn_orient_matrix_UB_11 0.0341815000
_diffrn_orient_matrix_UB_12 0.0541668000
_diffrn_orient_matrix_UB_13 0.0467481000
_diffrn_orient_matrix_UB_21 -0.0916556000
_diffrn_orient_matrix_UB_22 -0.0163150000
_diffrn_orient_matrix_UB_23 0.0322753000
_diffrn_orient_matrix_UB_31 0.0474799000
_diffrn_orient_matrix_UB_32 -0.0706516000
_diffrn_orient_matrix_UB_33 0.0285261000
_diffrn_radiation_type CuK\a
_diffrn_radiation_wavelength 1.54184
_diffrn_reflns_av_R_equivalents 0.0304
_diffrn_reflns_av_unetI/netI 0.0335
_diffrn_reflns_Laue_measured_fraction_full 0.992
_diffrn_reflns_Laue_measured_fraction_max 0.992
_diffrn_reflns_limit_h_max 15
_diffrn_reflns_limit_h_min -15
_diffrn_reflns_limit_k_max 18
_diffrn_reflns_limit_k_min -19
_diffrn_reflns_limit_l_max 27
_diffrn_reflns_limit_l_min -27
_diffrn_reflns_number 20563
_diffrn_reflns_point_group_measured_fraction_full 0.985
_diffrn_reflns_point_group_measured_fraction_max 0.985
_diffrn_reflns_theta_full 61.045
_diffrn_reflns_theta_max 61.045
_diffrn_reflns_theta_min 4.061
_exptl_absorpt_coefficient_mu 0.618
_exptl_absorpt_correction_T_max 0.884
_exptl_absorpt_correction_T_min 0.884
_exptl_absorpt_correction_type multi-scan
_exptl_absorpt_process_details
;
CrysAlisPro, Agilent Technologies,
Version 1.171.36.28 (release 01-02-2013 CrysAlis171 .NET)
(compiled Feb  1 2013,16:14:44)
Empirical absorption correction using spherical harmonics,
 implemented in SCALE3 ABSPACK scaling algorithm.
;
_exptl_crystal_colour colorless
_exptl_crystal_density_diffrn 1.179
_exptl_crystal_description block
_exptl_crystal_F_000 2240
_exptl_crystal_size_max 0.2
_exptl_crystal_size_mid 0.2
_exptl_crystal_size_min 0.2
_refine_diff_density_max 0.460
_refine_diff_density_min -0.169
_refine_diff_density_rms 0.035
_refine_ls_abs_structure_details
;
 Flack x determined using 3439 quotients [(I+)-(I-)]/[(I+)+(I-)]
 (Parsons, Flack and Wagner, Acta Cryst. B69 (2013) 249-259).
;
_refine_ls_abs_structure_Flack -0.03(8)
_refine_ls_extinction_method none
_refine_ls_goodness_of_fit_ref 1.045
_refine_ls_hydrogen_treatment constr
_refine_ls_matrix_type full
_refine_ls_number_parameters 703
_refine_ls_number_reflns 8816
_refine_ls_number_restraints 15
_refine_ls_restrained_S_all 1.050
_refine_ls_R_factor_all 0.0423
_refine_ls_R_factor_gt 0.0396
_refine_ls_shift/su_max 0.000
_refine_ls_shift/su_mean 0.000
_refine_ls_structure_factor_coef Fsqd
_refine_ls_weighting_details 'w=1/[\s^2^(Fo^2^)+(0.0539P)^2^+0.9712P] where P=(Fo^2^+2Fc^2^)/3'
_refine_ls_weighting_scheme calc
_refine_ls_wR_factor_gt 0.0993
_refine_ls_wR_factor_ref 0.1022
_reflns_Friedel_coverage 0.790
_reflns_Friedel_fraction_full 0.976
_reflns_Friedel_fraction_max 0.976
_reflns_number_gt 8314
_reflns_number_total 8816
_reflns_threshold_expression 'I > 2\s(I)'
_cod_data_source_file c7ra05947g2.cif
_cod_data_source_block tianwenjing-f-abs
_cod_original_cell_volume 5844.44(16)
_cod_database_code 7228606
_shelx_shelxl_version_number 2016/6
_chemical_oxdiff_formula CHO
_shelx_space_group_comment
;
The symmetry employed for this shelxl refinement is uniquely defined
by the following loop, which should always be used as a source of
symmetry information in preference to the above space-group names.
They are only intended as comments.
;
_shelx_estimated_absorpt_t_max 0.886
_shelx_estimated_absorpt_t_min 0.886
_reflns_odcompleteness_completeness 98.98
_reflns_odcompleteness_iscentric 1
_reflns_odcompleteness_theta 61.08
_olex2_refinement_description
;
1. Fixed Uiso
 At 1.2 times of:
  All C(H) groups, All C(H,H) groups
 At 1.5 times of:
  All C(H,H,H) groups, All O(H) groups
2. Rigid bond restraints
 C61, C66A, C70A
 with sigma for 1-2 distances of 0.01 and sigma for 1-3 distances of 0.01
3. Uiso/Uaniso restraints and constraints
C61 \\sim C66A \\sim C70A: within 2A with sigma of 0.005 and sigma for terminal
atoms of 0.01
4.a Ternary CH refined with riding coordinates:
 C30(H30), C34(H34), C53(H53), C42(H42), C47(H47), C52(H52)
4.b Secondary CH2 refined with riding coordinates:
 C18(H18A,H18B), C38(H38A,H38B), C60(H60A,H60B), C67(H67A,H67B), C32(H32A,
 H32B), C49(H49A,H49B), C55(H55A,H55B), C62(H62A,H62B)
4.c Aromatic/amide H refined with riding coordinates:
 C12(H12), C36(H36), C40(H40), C41(H41), C44(H44), C57(H57), C31(H31),
 C45(H45), C61(H61), C66A(H66A), C70A(H70A), C73(H73)
4.d Idealised Me refined as rotating group:
 C37(H37A,H37B,H37C), C56(H56A,H56B,H56C), C58(H58A,H58B,H58C), C59(H59A,H59B,
 H59C), C65(H65A,H65B,H65C), C68(H68A,H68B,H68C), C71(H71A,H71B,H71C), C72(H72A,
 H72B,H72C), C1(H1A,H1B,H1C), C2(H2A,H2B,H2C), C17(H17A,H17B,H17C), C24(H24A,
 H24B,H24C), C43(H43A,H43B,H43C), C46(H46A,H46B,H46C), C69(H69A,H69B,H69C),
 C74(H74A,H74B,H74C)
4.e Idealised tetrahedral OH refined as rotating group:
 O2(H2), O13(H13)
;
_olex2_submission_special_instructions 'No special instructions were received'

loop_
_space_group_symop_operation_xyz
'x, y, z'
'-x+1/2, -y, z+1/2'
'x+1/2, -y+1/2, -z'
'-x, y+1/2, -z+1/2'

loop_
_atom_site_label
_atom_site_type_symbol
_atom_site_fract_x
_atom_site_fract_y
_atom_site_fract_z
_atom_site_U_iso_or_equiv
_atom_site_adp_type
_atom_site_occupancy
_atom_site_site_symmetry_order
_atom_site_calc_flag
_atom_site_refinement_flags_posn
_atom_site_refinement_flags_adp
_atom_site_disorder_assembly
_atom_site_disorder_group
C12 C 0.0632(2) -0.23214(18) -0.37272(12) 0.0398(7) Uani 1 1 d . . . .
H12 H 0.046739 -0.285721 -0.378039 0.048 Uiso 1 1 calc R . . .
C14 C -0.0842(2) -0.44038(18) -0.41745(12) 0.0373(7) Uani 1 1 d . . . .
C16 C -0.13952(18) -0.3151(2) -0.37786(12) 0.0389(7) Uani 1 1 d . . . .
C18 C 0.0482(2) -0.43403(19) -0.48784(12) 0.0402(7) Uani 1 1 d . . . .
H18A H 0.073518 -0.467987 -0.458191 0.048 Uiso 1 1 calc R . . .
H18B H 0.092993 -0.390243 -0.493941 0.048 Uiso 1 1 calc R . . .
C19 C -0.3347(2) -0.4579(2) -0.28550(13) 0.0519(9) Uani 1 1 d . . . .
C21 C -0.1249(2) -0.27127(19) -0.43212(12) 0.0394(7) Uani 1 1 d . . . .
C22 C -0.05152(19) -0.31175(18) -0.46776(11) 0.0357(6) Uani 1 1 d . . . .
C25 C -0.16242(19) -0.4014(2) -0.38337(12) 0.0406(7) Uani 1 1 d . . . .
C26 C 0.0041(2) -0.17342(18) -0.39292(12) 0.0398(7) Uani 1 1 d . . . .
C29 C -0.2261(2) -0.2747(2) -0.46311(13) 0.0477(8) Uani 1 1 d . . . .
C30 C 0.0361(2) -0.48220(19) -0.54169(12) 0.0438(7) Uani 1 1 d . . . .
H30 H 0.053129 -0.445589 -0.572359 0.053 Uiso 1 1 calc R . . .
C33 C -0.0494(2) -0.40145(18) -0.47106(12) 0.0372(6) Uani 1 1 d . . . .
C34 C -0.2586(2) -0.3622(2) -0.47028(13) 0.0487(8) Uani 1 1 d . . . .
H34 H -0.327412 -0.357889 -0.479025 0.058 Uiso 1 1 calc R . . .
C36 C -0.2541(2) -0.4186(2) -0.29347(13) 0.0491(8) Uani 1 1 d . . . .
H36 H -0.248710 -0.369266 -0.275445 0.059 Uiso 1 1 calc R . . .
C37 C 0.2077(3) -0.5179(2) -0.54316(16) 0.0588(9) Uani 1 1 d . . . .
H37A H 0.216821 -0.480562 -0.573436 0.088 Uiso 1 1 calc GR . . .
H37B H 0.253146 -0.561088 -0.546779 0.088 Uiso 1 1 calc GR . . .
H37C H 0.217637 -0.491130 -0.507870 0.088 Uiso 1 1 calc GR . . .
C38 C -0.1725(2) -0.4433(2) -0.32711(13) 0.0486(8) Uani 1 1 d . . . .
H38A H -0.177374 -0.500526 -0.333776 0.058 Uiso 1 1 calc R . . .
H38B H -0.114175 -0.434071 -0.305552 0.058 Uiso 1 1 calc R . . .
C39 C -0.0894(2) -0.18635(19) -0.42079(13) 0.0449(7) Uani 1 1 d . . . .
C40 C 0.1137(2) -0.07672(19) -0.35783(14) 0.0498(8) Uani 1 1 d . . . .
H40 H 0.131477 -0.023334 -0.353116 0.060 Uiso 1 1 calc R . . .
C41 C 0.0316(2) -0.09493(19) -0.38529(14) 0.0462(7) Uani 1 1 d . . . .
H41 H -0.007053 -0.053876 -0.399272 0.055 Uiso 1 1 calc R . . .
C44 C 0.1703(2) -0.1357(2) -0.33709(14) 0.0476(8) Uani 1 1 d . . . .
H44 H 0.226180 -0.122905 -0.317403 0.057 Uiso 1 1 calc R . . .
C50 C 0.1074(3) -0.55073(19) -0.54534(13) 0.0476(8) Uani 1 1 d . . . .
C53 C -0.1109(2) -0.4195(2) -0.52374(13) 0.0462(7) Uani 1 1 d . . . .
H53 H -0.091699 -0.378531 -0.551105 0.055 Uiso 1 1 calc R . . .
C54 C -0.0725(3) -0.4975(2) -0.54778(13) 0.0499(8) Uani 1 1 d . . . .
C56 C 0.0957(3) -0.5995(2) -0.59774(15) 0.0658(10) Uani 1 1 d . . . .
H56A H 0.036220 -0.628935 -0.595916 0.099 Uiso 1 1 calc GR . . .
H56B H 0.148553 -0.636386 -0.601053 0.099 Uiso 1 1 calc GR . . .
H56C H 0.094695 -0.564644 -0.629872 0.099 Uiso 1 1 calc GR . . .
C57 C 0.1457(2) -0.2133(2) -0.34493(13) 0.0422(7) Uani 1 1 d . . . .
H57 H 0.185339 -0.253941 -0.331268 0.051 Uiso 1 1 calc R . . .
C58 C -0.2231(3) -0.2337(2) -0.51881(14) 0.0559(9) Uani 1 1 d . . . .
H58A H -0.208706 -0.177923 -0.513480 0.084 Uiso 1 1 calc GR . . .
H58B H -0.284628 -0.238989 -0.536998 0.084 Uiso 1 1 calc GR . . .
H58C H -0.174196 -0.257816 -0.541844 0.084 Uiso 1 1 calc GR . . .
C59 C -0.3001(2) -0.2338(3) -0.42633(15) 0.0588(10) Uani 1 1 d . . . .
H59A H -0.301557 -0.259294 -0.390088 0.088 Uiso 1 1 calc GR . . .
H59B H -0.362502 -0.237919 -0.443598 0.088 Uiso 1 1 calc GR . . .
H59C H -0.283335 -0.178341 -0.421919 0.088 Uiso 1 1 calc GR . . .
C60 C -0.2563(2) -0.4087(2) -0.41654(13) 0.0510(8) Uani 1 1 d . . . .
H60A H -0.267256 -0.464870 -0.425096 0.061 Uiso 1 1 calc R . . .
H60B H -0.309010 -0.390752 -0.392874 0.061 Uiso 1 1 calc R . . .
C65 C -0.1047(3) -0.5012(3) -0.60852(15) 0.0713(11) Uani 1 1 d . . . .
H65A H -0.078727 -0.456247 -0.628696 0.107 Uiso 1 1 calc GR . . .
H65B H -0.173845 -0.499651 -0.610179 0.107 Uiso 1 1 calc GR . . .
H65C H -0.082023 -0.550101 -0.625251 0.107 Uiso 1 1 calc GR . . .
C67 C -0.2181(2) -0.4103(2) -0.51859(14) 0.0537(8) Uani 1 1 d . . . .
H67A H -0.245750 -0.463604 -0.516514 0.064 Uiso 1 1 calc R . . .
H67B H -0.241286 -0.386134 -0.553192 0.064 Uiso 1 1 calc R . . .
C68 C -0.4120(3) -0.4207(3) -0.25293(16) 0.0609(9) Uani 1 1 d . . . .
H68A H -0.388781 -0.371930 -0.236215 0.091 Uiso 1 1 calc GR . . .
H68B H -0.432573 -0.456800 -0.223850 0.091 Uiso 1 1 calc GR . . .
H68C H -0.465312 -0.408837 -0.277290 0.091 Uiso 1 1 calc GR . . .
C71 C -0.3594(3) -0.5354(3) -0.3096(2) 0.0812(13) Uani 1 1 d . . . .
H71A H -0.307097 -0.554017 -0.332558 0.122 Uiso 1 1 calc GR . . .
H71B H -0.416420 -0.530134 -0.332207 0.122 Uiso 1 1 calc GR . . .
H71C H -0.371077 -0.573159 -0.279845 0.122 Uiso 1 1 calc GR . . .
C72 C -0.1083(3) -0.5708(2) -0.51811(15) 0.0565(9) Uani 1 1 d . . . .
H72A H -0.083767 -0.617764 -0.536599 0.085 Uiso 1 1 calc GR . . .
H72B H -0.177490 -0.571610 -0.518953 0.085 Uiso 1 1 calc GR . . .
H72C H -0.086600 -0.570112 -0.479738 0.085 Uiso 1 1 calc GR . . .
O2 O 0.09491(17) -0.60545(13) -0.50063(9) 0.0494(5) Uani 1 1 d . . . .
H2 H 0.121706 -0.588028 -0.472246 0.074 Uiso 1 1 calc GR . . .
O3 O -0.13417(14) -0.28209(15) -0.33385(9) 0.0475(5) Uani 1 1 d . . . .
O4 O 0.00024(15) -0.27210(13) -0.49631(9) 0.0463(5) Uani 1 1 d . . . .
O5 O -0.04918(16) -0.50087(13) -0.40137(9) 0.0478(5) Uani 1 1 d . . . .
O11 O -0.13666(19) -0.13046(15) -0.43352(12) 0.0659(7) Uani 1 1 d . . . .
C1 C -0.6062(3) -0.2511(3) -0.2150(3) 0.1010(18) Uani 1 1 d . . . .
H1A H -0.666247 -0.225253 -0.223565 0.151 Uiso 1 1 calc GR . . .
H1B H -0.585946 -0.236256 -0.177773 0.151 Uiso 1 1 calc GR . . .
H1C H -0.614292 -0.308210 -0.216891 0.151 Uiso 1 1 calc GR . . .
C2 C -0.5585(4) -0.2332(4) -0.3151(3) 0.115(2) Uani 1 1 d . . . .
H2A H -0.596454 -0.280656 -0.320612 0.172 Uiso 1 1 calc GR . . .
H2B H -0.500873 -0.236534 -0.337401 0.172 Uiso 1 1 calc GR . . .
H2C H -0.595089 -0.187005 -0.326412 0.172 Uiso 1 1 calc GR . . .
C9 C -0.20015(17) -0.07063(16) -0.14729(12) 0.0315(6) Uani 1 1 d . . . .
C10 C -0.2972(2) 0.04853(19) -0.15401(13) 0.0421(7) Uani 1 1 d . . . .
C15 C -0.32201(19) -0.05841(18) -0.22315(12) 0.0361(6) Uani 1 1 d . . . .
C17 C -0.0903(2) 0.0575(2) -0.20554(15) 0.0469(8) Uani 1 1 d . . . .
H17A H -0.113593 0.105001 -0.187195 0.070 Uiso 1 1 calc GR . . .
H17B H -0.043267 0.072034 -0.233384 0.070 Uiso 1 1 calc GR . . .
H17C H -0.061229 0.022666 -0.178213 0.070 Uiso 1 1 calc GR . . .
C20 C -0.2889(2) -0.1339(2) -0.24944(12) 0.0410(7) Uani 1 1 d . . . .
C23 C -0.2373(2) -0.18718(18) -0.20844(12) 0.0383(7) Uani 1 1 d . . . .
C24 C -0.0212(3) -0.2804(2) -0.20640(14) 0.0522(8) Uani 1 1 d . . . .
H24A H -0.086516 -0.298861 -0.203280 0.078 Uiso 1 1 calc GR . . .
H24B H 0.022032 -0.322487 -0.195296 0.078 Uiso 1 1 calc GR . . .
H24C H -0.008210 -0.265417 -0.244675 0.078 Uiso 1 1 calc GR . . .
C27 C -0.24819(19) -0.01608(16) -0.18875(12) 0.0337(6) Uani 1 1 d . . . .
C28 C -0.3747(2) 0.0252(2) -0.11553(13) 0.0441(7) Uani 1 1 d . . . .
C31 C -0.4032(2) -0.0510(2) -0.10521(14) 0.0504(8) Uani 1 1 d . . . .
H31 H -0.373428 -0.093427 -0.123823 0.060 Uiso 1 1 calc R . . .
C32 C -0.0563(2) -0.1072(2) -0.24600(12) 0.0426(7) Uani 1 1 d . . . .
H32A H -0.050229 -0.153515 -0.270428 0.051 Uiso 1 1 calc R . . .
H32B H 0.003713 -0.077513 -0.248518 0.051 Uiso 1 1 calc R . . .
C35 C -0.17246(19) 0.01520(18) -0.23331(13) 0.0385(7) Uani 1 1 d . . . .
C42 C -0.06630(19) -0.13674(18) -0.18708(12) 0.0346(6) Uani 1 1 d . . . .
H42 H -0.042291 -0.092642 -0.163722 0.041 Uiso 1 1 calc R . . .
C43 C 0.0974(2) -0.1848(2) -0.17050(15) 0.0512(8) Uani 1 1 d . . . .
H43A H 0.137198 -0.229773 -0.160703 0.077 Uiso 1 1 calc GR . . .
H43B H 0.108041 -0.142068 -0.144100 0.077 Uiso 1 1 calc GR . . .
H43C H 0.113660 -0.166731 -0.207691 0.077 Uiso 1 1 calc GR . . .
C45 C -0.4486(2) -0.2007(2) -0.24022(17) 0.0589(9) Uani 1 1 d . . . .
H45 H -0.437272 -0.197253 -0.201691 0.071 Uiso 1 1 calc R . . .
C46 C -0.2211(2) 0.0742(2) -0.27228(15) 0.0497(8) Uani 1 1 d . . . .
H46A H -0.240561 0.120677 -0.251320 0.075 Uiso 1 1 calc GR . . .
H46B H -0.276810 0.049539 -0.288921 0.075 Uiso 1 1 calc GR . . .
H46C H -0.176941 0.089835 -0.301383 0.075 Uiso 1 1 calc GR . . .
C47 C -0.0470(2) -0.21864(18) -0.10918(13) 0.0421(7) Uani 1 1 d . . . .
H47 H -0.025894 -0.170544 -0.088966 0.051 Uiso 1 1 calc R . . .
C48 C -0.1699(2) -0.15237(16) -0.16527(12) 0.0343(6) Uani 1 1 d . . . .
C49 C -0.1543(2) -0.20878(18) -0.11648(13) 0.0409(7) Uani 1 1 d . . . .
H49A H -0.182646 -0.186825 -0.082502 0.049 Uiso 1 1 calc R . . .
H49B H -0.184077 -0.260244 -0.124157 0.049 Uiso 1 1 calc R . . .
C51 C -0.0069(2) -0.20936(18) -0.16894(12) 0.0415(7) Uani 1 1 d . . . .
C52 C -0.1358(2) -0.0546(2) -0.26920(12) 0.0414(7) Uani 1 1 d . . . .
H52 H -0.106713 -0.028659 -0.302093 0.050 Uiso 1 1 calc R . . .
C55 C -0.3695(2) -0.1770(2) -0.27776(15) 0.0530(8) Uani 1 1 d . . . .
H55A H -0.395336 -0.142803 -0.307136 0.064 Uiso 1 1 calc R . . .
H55B H -0.343901 -0.224726 -0.295672 0.064 Uiso 1 1 calc R . . .
C61 C -0.4187(3) 0.0867(3) -0.08689(14) 0.0594(9) Uani 1 1 d . U . .
H61 H -0.398991 0.139211 -0.093551 0.071 Uiso 1 1 calc R . A .
C62 C -0.2163(2) -0.1042(2) -0.29318(13) 0.0458(7) Uani 1 1 d . . . .
H62A H -0.188751 -0.150239 -0.312270 0.055 Uiso 1 1 calc R . . .
H62B H -0.250294 -0.072547 -0.321082 0.055 Uiso 1 1 calc R . . .
C63 C -0.5328(3) -0.2260(2) -0.2559(2) 0.0686(11) Uani 1 1 d . . . .
C64 C -0.0206(3) -0.2885(2) -0.07107(15) 0.0589(9) Uani 1 1 d . . . .
C66A C -0.5178(3) -0.0007(3) -0.04112(16) 0.0720(12) Uani 1 1 d . U B 1
H66A H -0.568566 -0.009773 -0.016283 0.086 Uiso 1 1 calc R . B 1
C69 C -0.0571(5) -0.3677(2) -0.0893(2) 0.0905(16) Uani 1 1 d . . . .
H69A H -0.125333 -0.364346 -0.095814 0.136 Uiso 1 1 calc GR . . .
H69B H -0.044554 -0.406638 -0.060467 0.136 Uiso 1 1 calc GR . . .
H69C H -0.025247 -0.383408 -0.123406 0.136 Uiso 1 1 calc GR . . .
C70A C -0.4885(3) 0.0731(3) -0.05000(17) 0.0726(11) Uani 1 1 d . U B 1
H70A H -0.516465 0.115562 -0.030516 0.087 Uiso 1 1 calc R . B 1
C73 C -0.4749(3) -0.0659(3) -0.06798(16) 0.0664(11) Uani 1 1 d . . . .
H73 H -0.494837 -0.118130 -0.060530 0.080 Uiso 1 1 calc R . B .
C74 C 0.0849(3) -0.2926(3) -0.06079(19) 0.0835(14) Uani 1 1 d . . . .
H74A H 0.117016 -0.309137 -0.094629 0.125 Uiso 1 1 calc GR . . .
H74B H 0.097720 -0.330558 -0.031372 0.125 Uiso 1 1 calc GR . . .
H74C H 0.108024 -0.240652 -0.049723 0.125 Uiso 1 1 calc GR . . .
O1 O -0.18143(13) -0.04557(12) -0.10175(8) 0.0367(4) Uani 1 1 d . . . .
O6 O -0.39692(14) -0.02832(13) -0.23382(9) 0.0468(5) Uani 1 1 d . . . .
O7 O -0.25072(17) -0.25714(14) -0.21035(11) 0.0560(6) Uani 1 1 d . . . .
O8 O -0.27350(18) 0.11685(13) -0.15731(12) 0.0600(6) Uani 1 1 d . . . .
O13 O -0.0667(2) -0.27487(15) -0.01883(10) 0.0631(7) Uani 1 1 d . . . .
H13 H -0.070391 -0.226320 -0.013012 0.095 Uiso 1 1 calc GR . . .

loop_
_atom_site_aniso_label
_atom_site_aniso_U_11
_atom_site_aniso_U_22
_atom_site_aniso_U_33
_atom_site_aniso_U_23
_atom_site_aniso_U_13
_atom_site_aniso_U_12
C12 0.0400(15) 0.0375(16) 0.0419(16) 0.0005(13) 0.0046(13) 0.0040(13)
C14 0.0333(14) 0.0426(17) 0.0359(14) 0.0030(13) -0.0108(12) -0.0071(13)
C16 0.0244(13) 0.0585(19) 0.0338(16) 0.0037(15) -0.0018(11) 0.0038(13)
C18 0.0389(15) 0.0405(16) 0.0413(16) -0.0043(13) 0.0016(13) 0.0011(13)
C19 0.0492(18) 0.067(2) 0.0393(16) 0.0091(16) -0.0036(14) -0.0236(17)
C21 0.0344(15) 0.0483(17) 0.0356(15) 0.0045(13) -0.0028(12) 0.0080(13)
C22 0.0334(14) 0.0429(16) 0.0309(14) 0.0044(13) -0.0040(12) 0.0045(13)
C25 0.0294(14) 0.0543(19) 0.0382(15) 0.0072(14) -0.0035(12) -0.0030(13)
C26 0.0418(15) 0.0400(17) 0.0377(15) 0.0037(13) 0.0081(13) 0.0070(13)
C29 0.0369(16) 0.067(2) 0.0393(16) 0.0064(15) -0.0038(13) 0.0120(15)
C30 0.0562(18) 0.0421(17) 0.0332(15) 0.0013(13) 0.0047(14) -0.0016(15)
C33 0.0365(14) 0.0412(16) 0.0339(14) -0.0005(13) -0.0022(12) -0.0015(13)
C34 0.0329(15) 0.073(2) 0.0405(16) 0.0052(16) -0.0084(13) 0.0017(15)
C36 0.0471(17) 0.056(2) 0.0441(17) 0.0019(15) 0.0008(14) -0.0064(16)
C37 0.064(2) 0.0481(19) 0.064(2) -0.0013(17) 0.0236(18) 0.0020(17)
C38 0.0368(15) 0.066(2) 0.0432(17) 0.0134(16) -0.0015(14) -0.0074(15)
C39 0.0473(17) 0.0430(18) 0.0445(17) 0.0036(14) 0.0025(14) 0.0131(15)
C40 0.0520(19) 0.0376(17) 0.0599(19) -0.0022(15) 0.0165(16) -0.0059(15)
C41 0.0492(18) 0.0371(16) 0.0523(18) 0.0066(14) 0.0140(15) 0.0054(14)
C44 0.0401(16) 0.0517(19) 0.0511(18) -0.0031(16) 0.0079(14) -0.0077(15)
C50 0.063(2) 0.0417(17) 0.0380(16) 0.0010(14) 0.0134(14) 0.0007(16)
C53 0.0478(17) 0.056(2) 0.0348(15) 0.0011(14) -0.0056(13) -0.0016(15)
C54 0.0582(19) 0.056(2) 0.0360(16) -0.0072(15) -0.0059(15) -0.0032(16)
C56 0.093(3) 0.060(2) 0.0447(18) -0.0141(17) 0.0134(19) 0.004(2)
C57 0.0361(15) 0.0439(17) 0.0468(17) 0.0033(14) 0.0026(13) 0.0023(13)
C58 0.0509(19) 0.069(2) 0.0474(18) 0.0105(17) -0.0089(15) 0.0111(17)
C59 0.0374(17) 0.088(3) 0.0512(19) -0.0008(19) -0.0066(14) 0.0194(17)
C60 0.0341(15) 0.074(2) 0.0452(17) 0.0081(17) -0.0070(13) -0.0071(16)
C65 0.088(3) 0.083(3) 0.0427(19) -0.0158(19) -0.0162(19) 0.006(2)
C67 0.0488(18) 0.067(2) 0.0452(17) -0.0017(17) -0.0145(15) 0.0009(17)
C68 0.055(2) 0.068(2) 0.060(2) 0.0019(19) 0.0037(17) -0.0083(18)
C71 0.072(3) 0.082(3) 0.090(3) -0.026(3) 0.015(2) -0.023(2)
C72 0.059(2) 0.055(2) 0.056(2) -0.0082(17) -0.0069(16) -0.0125(18)
O2 0.0654(14) 0.0386(12) 0.0441(11) 0.0010(10) 0.0050(11) -0.0047(11)
O3 0.0399(11) 0.0665(14) 0.0363(11) -0.0066(11) 0.0023(9) -0.0011(11)
O4 0.0476(12) 0.0484(13) 0.0428(11) 0.0057(10) 0.0103(10) 0.0002(10)
O5 0.0520(12) 0.0471(13) 0.0444(12) 0.0061(10) -0.0075(10) -0.0004(10)
O11 0.0622(15) 0.0490(14) 0.0864(18) 0.0028(13) -0.0137(14) 0.0216(12)
C1 0.064(3) 0.082(3) 0.157(5) 0.022(3) -0.011(3) -0.036(3)
C2 0.088(3) 0.127(5) 0.129(5) -0.002(4) -0.059(3) -0.032(3)
C9 0.0240(12) 0.0313(14) 0.0391(15) -0.0007(12) 0.0009(11) -0.0014(11)
C10 0.0339(15) 0.0396(18) 0.0528(18) -0.0021(14) -0.0086(13) 0.0051(13)
C15 0.0299(14) 0.0402(16) 0.0383(15) 0.0016(13) -0.0010(12) -0.0018(13)
C17 0.0343(15) 0.0429(18) 0.063(2) 0.0129(15) -0.0053(14) -0.0041(13)
C20 0.0342(14) 0.0466(17) 0.0422(15) -0.0072(14) -0.0049(13) -0.0007(13)
C23 0.0364(15) 0.0363(17) 0.0421(15) -0.0076(13) 0.0016(13) -0.0006(13)
C24 0.063(2) 0.0457(19) 0.0479(18) -0.0104(15) -0.0043(16) 0.0198(16)
C27 0.0290(13) 0.0305(15) 0.0415(15) 0.0007(12) -0.0008(12) 0.0001(12)
C28 0.0338(15) 0.055(2) 0.0439(16) -0.0046(15) -0.0062(13) 0.0084(15)
C31 0.0362(16) 0.065(2) 0.0499(18) -0.0004(17) 0.0026(14) 0.0056(15)
C32 0.0344(14) 0.0537(19) 0.0398(16) 0.0062(14) 0.0060(13) 0.0088(14)
C35 0.0285(13) 0.0392(16) 0.0480(16) 0.0128(13) -0.0021(12) 0.0013(12)
C42 0.0305(14) 0.0370(15) 0.0362(14) -0.0009(12) 0.0003(11) 0.0054(12)
C43 0.0433(17) 0.060(2) 0.0500(18) -0.0029(16) -0.0034(15) 0.0215(16)
C45 0.0479(19) 0.059(2) 0.070(2) -0.0082(19) -0.0110(17) -0.0145(17)
C46 0.0387(16) 0.0510(19) 0.0595(19) 0.0194(17) -0.0037(14) 0.0035(14)
C47 0.0548(18) 0.0314(15) 0.0401(16) -0.0031(13) -0.0042(14) 0.0102(14)
C48 0.0347(14) 0.0297(14) 0.0385(14) -0.0025(12) 0.0013(12) 0.0000(12)
C49 0.0514(17) 0.0309(15) 0.0403(15) 0.0024(13) 0.0013(13) -0.0014(13)
C51 0.0466(16) 0.0408(17) 0.0371(15) -0.0025(13) -0.0040(13) 0.0153(14)
C52 0.0329(14) 0.0551(19) 0.0364(15) 0.0082(14) 0.0015(12) 0.0030(14)
C55 0.0471(18) 0.059(2) 0.0525(19) -0.0128(16) -0.0118(16) -0.0068(16)
C61 0.0551(19) 0.073(2) 0.0498(18) -0.0166(18) -0.0095(15) 0.0259(18)
C62 0.0404(15) 0.060(2) 0.0372(15) -0.0012(15) -0.0014(13) 0.0081(15)
C63 0.051(2) 0.0447(19) 0.110(3) 0.003(2) -0.025(2) -0.0130(17)
C64 0.086(3) 0.0420(18) 0.0483(19) 0.0058(15) -0.0010(18) 0.0256(19)
C66A 0.0438(19) 0.124(3) 0.0476(19) -0.007(2) 0.0094(16) 0.025(2)
C69 0.165(5) 0.0349(19) 0.072(3) 0.0066(19) -0.003(3) 0.021(3)
C70A 0.066(2) 0.098(3) 0.0534(19) -0.012(2) 0.0018(18) 0.030(2)
C73 0.0463(19) 0.095(3) 0.057(2) 0.020(2) 0.0029(17) 0.000(2)
C74 0.092(3) 0.090(3) 0.068(3) 0.023(2) -0.004(2) 0.051(3)
O1 0.0359(10) 0.0364(11) 0.0376(11) -0.0050(9) -0.0033(8) 0.0012(9)
O6 0.0304(10) 0.0546(13) 0.0553(13) 0.0002(10) -0.0075(9) 0.0044(10)
O7 0.0618(14) 0.0388(14) 0.0675(15) -0.0098(11) -0.0132(12) -0.0064(11)
O8 0.0576(14) 0.0337(13) 0.0889(18) -0.0050(12) -0.0018(13) 0.0037(11)
O13 0.0923(18) 0.0464(13) 0.0505(13) 0.0121(11) 0.0037(13) 0.0187(14)

loop_
_atom_type_symbol
_atom_type_description
_atom_type_scat_dispersion_real
_atom_type_scat_dispersion_imag
_atom_type_scat_source
C C 0.0181 0.0091 'International Tables Vol C Tables 4.2.6.8 and 6.1.1.4'
H H 0.0000 0.0000 'International Tables Vol C Tables 4.2.6.8 and 6.1.1.4'
O O 0.0492 0.0322 'International Tables Vol C Tables 4.2.6.8 and 6.1.1.4'

loop_
_geom_angle_atom_site_label_1
_geom_angle_atom_site_label_2
_geom_angle_atom_site_label_3
_geom_angle
C57 C12 C26 120.8(3)
C25 C14 C33 120.0(3)
O5 C14 C25 119.4(3)
O5 C14 C33 120.5(3)
C25 C16 C21 115.4(3)
O3 C16 C21 121.7(3)
O3 C16 C25 123.0(3)
C33 C18 C30 108.3(2)
C36 C19 C68 119.4(3)
C36 C19 C71 126.0(4)
C71 C19 C68 114.4(3)
C16 C21 C29 105.2(2)
C16 C21 C39 110.2(2)
C22 C21 C16 111.2(2)
C22 C21 C29 109.0(2)
C22 C21 C39 107.5(2)
C39 C21 C29 113.7(3)
C21 C22 C33 119.8(3)
O4 C22 C21 119.1(3)
O4 C22 C33 120.9(3)
C14 C25 C38 110.1(3)
C14 C25 C60 107.6(3)
C16 C25 C14 108.3(2)
C16 C25 C38 113.0(3)
C16 C25 C60 107.8(3)
C38 C25 C60 109.9(2)
C12 C26 C39 125.6(3)
C12 C26 C41 118.1(3)
C41 C26 C39 116.3(3)
C34 C29 C21 110.2(3)
C58 C29 C21 111.8(3)
C58 C29 C34 110.2(3)
C58 C29 C59 109.0(3)
C59 C29 C21 108.4(3)
C59 C29 C34 107.0(3)
C18 C30 C54 106.0(2)
C50 C30 C18 112.0(3)
C50 C30 C54 120.7(3)
C14 C33 C18 110.8(2)
C14 C33 C53 115.1(2)
C18 C33 C53 102.2(2)
C22 C33 C14 112.3(2)
C22 C33 C18 113.0(2)
C22 C33 C53 103.1(2)
C60 C34 C29 113.1(3)
C60 C34 C67 111.5(3)
C67 C34 C29 118.7(3)
C19 C36 C38 127.3(4)
C36 C38 C25 115.4(3)
C26 C39 C21 120.1(3)
O11 C39 C21 120.6(3)
O11 C39 C26 119.3(3)
C41 C40 C44 120.2(3)
C40 C41 C26 120.8(3)
C57 C44 C40 120.0(3)
C37 C50 C30 109.3(3)
C56 C50 C30 112.8(3)
C56 C50 C37 109.2(3)
O2 C50 C30 111.4(2)
O2 C50 C37 108.9(3)
O2 C50 C56 105.1(3)
C54 C53 C33 106.1(3)
C67 C53 C33 117.5(3)
C67 C53 C54 117.8(3)
C53 C54 C30 99.6(3)
C65 C54 C30 112.8(3)
C65 C54 C53 106.9(3)
C72 C54 C30 114.6(3)
C72 C54 C53 114.0(3)
C72 C54 C65 108.5(3)
C44 C57 C12 120.1(3)
C34 C60 C25 114.7(3)
C53 C67 C34 119.0(3)
C48 C9 C27 119.5(2)
O1 C9 C27 118.9(2)
O1 C9 C48 121.4(2)
C28 C10 C27 118.7(3)
O8 C10 C27 121.4(3)
O8 C10 C28 119.9(3)
C20 C15 C27 115.0(2)
O6 C15 C20 123.0(3)
O6 C15 C27 121.4(3)
C15 C20 C23 112.2(2)
C15 C20 C55 111.6(3)
C15 C20 C62 102.4(3)
C23 C20 C62 108.6(2)
C55 C20 C23 111.5(3)
C55 C20 C62 110.1(3)
C20 C23 C48 120.7(3)
O7 C23 C20 118.9(3)
O7 C23 C48 120.3(3)
C9 C27 C10 105.8(2)
C9 C27 C35 110.2(2)
C10 C27 C35 115.3(2)
C15 C27 C9 112.3(2)
C15 C27 C10 109.1(2)
C15 C27 C35 104.2(2)
C31 C28 C10 125.3(3)
C31 C28 C61 118.8(3)
C61 C28 C10 115.9(3)
C73 C31 C28 120.3(4)
C42 C32 C52 117.8(2)
C17 C35 C27 111.5(3)
C17 C35 C46 107.7(3)
C17 C35 C52 110.6(2)
C46 C35 C27 109.2(2)
C46 C35 C52 107.6(3)
C52 C35 C27 110.1(2)
C32 C42 C48 117.1(2)
C32 C42 C51 118.5(2)
C51 C42 C48 105.8(2)
C63 C45 C55 125.9(4)
C49 C47 C51 103.9(2)
C49 C47 C64 113.0(3)
C64 C47 C51 122.8(3)
C9 C48 C23 112.0(2)
C9 C48 C42 101.7(2)
C9 C48 C49 113.0(2)
C23 C48 C42 114.4(2)
C23 C48 C49 111.9(2)
C49 C48 C42 103.2(2)
C47 C49 C48 107.4(2)
C24 C51 C42 112.9(2)
C24 C51 C43 109.2(3)
C24 C51 C47 115.1(3)
C42 C51 C47 98.4(2)
C43 C51 C42 107.2(3)
C43 C51 C47 113.5(3)
C32 C52 C35 118.7(2)
C62 C52 C32 111.1(3)
C62 C52 C35 112.5(2)
C45 C55 C20 114.6(3)
C70A C61 C28 121.6(4)
C52 C62 C20 114.2(2)
C2 C63 C1 116.5(4)
C45 C63 C1 121.8(5)
C45 C63 C2 121.7(5)
C69 C64 C47 115.3(3)
C69 C64 C74 110.2(4)
C74 C64 C47 111.8(3)
O13 C64 C47 106.9(3)
O13 C64 C69 104.2(4)
O13 C64 C74 107.9(3)
C70A C66A C73 121.6(4)
C66A C70A C61 119.5(4)
C31 C73 C66A 118.0(4)

loop_
_geom_bond_atom_site_label_1
_geom_bond_atom_site_label_2
_geom_bond_distance
C12 C26 1.392(4)
C12 C57 1.386(4)
C14 C25 1.533(4)
C14 C33 1.540(4)
C14 O5 1.207(4)
C16 C21 1.527(4)
C16 C25 1.510(5)
C16 O3 1.209(4)
C18 C30 1.551(4)
C18 C33 1.543(4)
C19 C36 1.337(5)
C19 C68 1.490(5)
C19 C71 1.484(6)
C21 C22 1.517(4)
C21 C29 1.618(4)
C21 C39 1.555(5)
C22 C33 1.529(4)
C22 O4 1.213(4)
C25 C38 1.546(4)
C25 C60 1.559(4)
C26 C39 1.503(5)
C26 C41 1.403(5)
C29 C34 1.568(6)
C29 C58 1.521(5)
C29 C59 1.543(5)
C30 C50 1.545(5)
C30 C54 1.566(5)
C33 C53 1.576(4)
C34 C60 1.525(5)
C34 C67 1.539(5)
C36 C38 1.475(5)
C37 C50 1.528(5)
C39 O11 1.203(4)
C40 C41 1.375(5)
C40 C44 1.380(5)
C44 C57 1.379(5)
C50 C56 1.527(5)
C50 O2 1.440(4)
C53 C54 1.548(5)
C53 C67 1.531(5)
C54 C65 1.544(5)
C54 C72 1.528(5)
C1 C63 1.499(7)
C2 C63 1.487(8)
C9 C27 1.528(4)
C9 C48 1.519(4)
C9 O1 1.213(3)
C10 C27 1.549(4)
C10 C28 1.495(5)
C10 O8 1.213(4)
C15 C20 1.510(4)
C15 C27 1.519(4)
C15 O6 1.206(3)
C17 C35 1.525(4)
C20 C23 1.531(5)
C20 C55 1.520(4)
C20 C62 1.561(5)
C23 C48 1.535(4)
C23 O7 1.207(4)
C24 C51 1.525(5)
C27 C35 1.613(4)
C28 C31 1.382(5)
C28 C61 1.402(5)
C31 C73 1.381(5)
C32 C42 1.521(4)
C32 C52 1.545(4)
C35 C46 1.541(4)
C35 C52 1.561(5)
C42 C48 1.582(4)
C42 C51 1.558(4)
C43 C51 1.536(5)
C45 C55 1.499(5)
C45 C63 1.322(5)
C47 C49 1.538(5)
C47 C51 1.565(4)
C47 C64 1.551(5)
C48 C49 1.540(4)
C52 C62 1.534(5)
C61 C70A 1.353(6)
C64 C69 1.510(6)
C64 C74 1.515(7)
C64 O13 1.444(5)
C66A C70A 1.342(7)
C66A C73 1.423(7)
